data_1570005
loop_
_publ_author_name
'Mitchell, Travis B.'
'Zhang, Xiaotong'
'Jerozal, Ronald T.'
'Chen, Yu Sheng'
'Wang, SuYin'
'Benedict, Jason B.'

_publ_section_title
;
 Development of a scalar-based geometric parameterization approach for the
 crystal structure landscape of dithienylethene-based crystalline solids.
;
_journal_coeditor_code YC5044
_journal_issue 6
_journal_name_full IUCrJ
_journal_paper_doi 10.1107/S2052252523008060
_journal_volume 10
_journal_year 2023
_chemical_formula_moiety 'C48 H34 N2 O4 S2 Zn, 2(H2 O), [+ solvents]0.167[]'
_chemical_formula_sum 'C48 H38 N2 O6 S2 Zn'
_chemical_formula_weight 868.29
_space_group_crystal_system hexagonal
_space_group_IT_number 181
_space_group_name_Hall 'P 64 2 (0 0 2)'
_space_group_name_H-M_alt 'P 64 2 2'
_atom_sites_solution_hydrogens mixed
_atom_sites_solution_primary heavy
_audit_creation_date 2022-04-14
_audit_creation_method
;
Olex2 1.5
(compiled 2022.04.07 svn.rca3783a0 for OlexSys, GUI svn.r6498)
;
_cell_angle_alpha 90
_cell_angle_beta 90
_cell_angle_gamma 120
_cell_formula_units_Z 6
_cell_length_a 15.4656(4)
_cell_length_b 15.4656(4)
_cell_length_c 45.0635(14)
_cell_measurement_reflns_used 9909
_cell_measurement_temperature 90.00
_cell_measurement_theta_max 21.00
_cell_measurement_theta_min 2.36
_cell_volume 9334.5(4)
_computing_cell_refinement 'SAINT V8.40B (Bruker AXS, 2016)'
_computing_data_reduction 'SAINT V8.40B (Bruker AXS, 2016)'
_computing_molecular_graphics 'Olex2 1.5 (Dolomanov et al., 2009)'
_computing_publication_material 'Olex2 1.5 (Dolomanov et al., 2009)'
_computing_structure_refinement 'SHELXL 2019/2 (Sheldrick, 2015)'
_computing_structure_solution 'SHELXS  (Sheldrick, 2008)'
_diffrn_ambient_temperature 90.00
_diffrn_measured_fraction_theta_full 0.999
_diffrn_measured_fraction_theta_max 0.998
_diffrn_measurement_device_type 'Bruker APEX-II CCD'
_diffrn_measurement_method '\f and \w scans'
_diffrn_radiation_type MoK\a
_diffrn_radiation_wavelength 0.71073
_diffrn_reflns_av_R_equivalents 0.0847
_diffrn_reflns_av_unetI/netI 0.0352
_diffrn_reflns_Laue_measured_fraction_full 0.999
_diffrn_reflns_Laue_measured_fraction_max 0.998
_diffrn_reflns_limit_h_max 22
_diffrn_reflns_limit_h_min -22
_diffrn_reflns_limit_k_max 22
_diffrn_reflns_limit_k_min -22
_diffrn_reflns_limit_l_max 64
_diffrn_reflns_limit_l_min -64
_diffrn_reflns_number 222145
_diffrn_reflns_point_group_measured_fraction_full 0.999
_diffrn_reflns_point_group_measured_fraction_max 0.999
_diffrn_reflns_theta_full 25.242
_diffrn_reflns_theta_max 30.566
_diffrn_reflns_theta_min 1.586
_diffrn_source_current 24.0
_diffrn_source_power 1.2
_diffrn_source_voltage 50.0
_diffrn_standards_number 0
_exptl_absorpt_coefficient_mu 0.497
_exptl_absorpt_correction_T_max 0.7461
_exptl_absorpt_correction_T_min 0.6773
_exptl_absorpt_correction_type multi-scan
_exptl_absorpt_process_details
;
SADABS-2016/2 (Bruker,2016/2) was used for absorption correction.
wR2(int) was 0.2117 before and 0.0526 after correction.
The Ratio of minimum to maximum transmission is 0.9078.
The \l/2 correction factor is Not present.
;
_exptl_crystal_colour colourless
_exptl_crystal_colour_primary colourless
_exptl_crystal_density_diffrn 0.927
_exptl_crystal_description prism
_exptl_crystal_F_000 2700
_exptl_crystal_size_max 0.17
_exptl_crystal_size_mid 0.16
_exptl_crystal_size_min 0.12
_refine_diff_density_max 0.470
_refine_diff_density_min -0.298
_refine_diff_density_rms 0.044
_refine_ls_abs_structure_details
;
 Refined as an inversion twin.
;
_refine_ls_abs_structure_Flack 0.269(16)
_refine_ls_extinction_method none
_refine_ls_goodness_of_fit_ref 1.054
_refine_ls_hydrogen_treatment constr
_refine_ls_matrix_type full
_refine_ls_number_parameters 285
_refine_ls_number_reflns 9557
_refine_ls_number_restraints 12
_refine_ls_restrained_S_all 1.054
_refine_ls_R_factor_all 0.0704
_refine_ls_R_factor_gt 0.0522
_refine_ls_shift/su_max 0.001
_refine_ls_shift/su_mean 0.000
_refine_ls_structure_factor_coef Fsqd
_refine_ls_weighting_details 'w=1/[\s^2^(Fo^2^)+(0.0507P)^2^+1.9226P] where P=(Fo^2^+2Fc^2^)/3'
_refine_ls_weighting_scheme calc
_refine_ls_wR_factor_gt 0.1103
_refine_ls_wR_factor_ref 0.1172
_reflns_Friedel_coverage 0.713
_reflns_Friedel_fraction_full 1.000
_reflns_Friedel_fraction_max 0.999
_reflns_number_gt 7354
_reflns_number_total 9557
_reflns_threshold_expression 'I > 2\s(I)'
_cod_data_source_file yc5044.cif
_cod_data_source_block dte-18
_cod_original_cell_volume 9334.5(5)
_cod_original_sg_symbol_Hall 'P 64 2c (0 0 -1)'
_cod_database_code 1570005
_shelx_shelxl_version_number 2019/2
_shelx_space_group_comment
;
The symmetry employed for this shelxl refinement is uniquely defined
by the following loop, which should always be used as a source of
symmetry information in preference to the above space-group names.
They are only intended as comments.
;
_shelx_estimated_absorpt_t_max 0.943
_shelx_estimated_absorpt_t_min 0.920
_olex2_refinement_description
;
1. Twinned data refinement
 Scales: 0.731(16)
 0.269(16)
2. Fixed Uiso
 At 1.2 times of:
  All C(H) groups
 At 1.5 times of:
  All C(H,H,H) groups, All O(H,H) groups
3. Uiso/Uaniso restraints and constraints
Uanis(O3A) \\sim Ueq, Uanis(O3) \\sim Ueq, : with sigma of 0.1 and sigma for
terminal atoms of 0.2
4. Others
 Sof(O3A)=Sof(H3AA)=Sof(H3AB)=1-FVAR(1)
 Sof(O3)=Sof(H3A)=Sof(H3B)=FVAR(1)
5.a Free rotating group:
 O3(H3A,H3B), O3A(H3AA,H3AB)
5.b Aromatic/amide H refined with riding coordinates:
 C3(H3), C4(H4), C5(H5), C6(H6), C7(H7), C9(H9), C14(H14), C15(H15), C16(H16),
 C17(H17), C19(H19), C20(H20), C22(H22), C23(H23)
5.c Idealised Me refined as rotating group:
 C12(H12A,H12B,H12C)
;
_platon_squeeze_void_probe_radius 1.20
_olex2_submission_special_instructions 'No special instructions were received'

loop_
_space_group_symop_operation_xyz
'x, y, z'
'x-y, x, z+2/3'
'-y, x-y, z+1/3'
'-x, -y, z'
'-x+y, -x, z+2/3'
'y, -x+y, z+1/3'
'x-y, -y, -z'
'-x, -x+y, -z+2/3'
'y, x, -z+1/3'
'-y, -x, -z+1/3'
'-x+y, y, -z'
'x, x-y, -z+2/3'

loop_
_atom_site_label
_atom_site_type_symbol
_atom_site_fract_x
_atom_site_fract_y
_atom_site_fract_z
_atom_site_U_iso_or_equiv
_atom_site_adp_type
_atom_site_occupancy
_atom_site_site_symmetry_order
_atom_site_calc_flag
_atom_site_refinement_flags_posn
_atom_site_refinement_flags_adp
_atom_site_refinement_flags_occupancy
_atom_site_disorder_assembly
_atom_site_disorder_group
Zn1 Zn 0.000000 0.500000 0.42152(2) 0.04430(12) Uani 1 2 d S T P . .
S1 S -0.49377(6) 0.34309(6) 0.35923(2) 0.04981(18) Uani 1 1 d . . . . .
O1 O -0.04873(18) 0.38720(14) 0.44827(5) 0.0582(5) Uani 1 1 d . . . . .
O2 O -0.0662(2) 0.29957(17) 0.40738(6) 0.0773(8) Uani 1 1 d . . . . .
N1 N -0.11835(19) 0.47507(17) 0.39669(5) 0.0467(6) Uani 1 1 d . . . . .
C1 C -0.4884(2) 0.4635(2) 0.27998(6) 0.0473(6) Uani 1 1 d . . . . .
C2 C -0.4704(2) 0.4196(2) 0.25269(6) 0.0477(7) Uani 1 1 d . . . . .
C3 C -0.5203(2) 0.3174(2) 0.24921(6) 0.0490(7) Uani 1 1 d . . . . .
H3 H -0.568683 0.275975 0.263448 0.059 Uiso 1 1 calc R U . . .
C4 C -0.5005(3) 0.2751(3) 0.22526(6) 0.0610(8) Uani 1 1 d . . . . .
H4 H -0.536430 0.204723 0.222687 0.073 Uiso 1 1 calc R U . . .
C5 C -0.4279(3) 0.3353(3) 0.20479(8) 0.0648(9) Uani 1 1 d . . . . .
H5 H -0.412846 0.305765 0.188602 0.078 Uiso 1 1 calc R U . . .
C6 C -0.3788(3) 0.4355(3) 0.20781(8) 0.0680(10) Uani 1 1 d . . . . .
H6 H -0.330349 0.476556 0.193527 0.082 Uiso 1 1 calc R U . . .
C7 C -0.3995(2) 0.4787(3) 0.23206(7) 0.0584(8) Uani 1 1 d . . . . .
H7 H -0.364363 0.549212 0.234341 0.070 Uiso 1 1 calc R U . . .
C8 C -0.4726(2) 0.4251(2) 0.30859(6) 0.0467(7) Uani 1 1 d . . . . .
C9 C -0.3754(2) 0.4551(2) 0.31899(6) 0.0413(6) Uani 1 1 d . . . . .
H9 H -0.316802 0.497333 0.307971 0.050 Uiso 1 1 calc R U . . .
C10 C -0.3733(2) 0.4179(2) 0.34641(6) 0.0450(6) Uani 1 1 d . . . . .
C11 C -0.5451(2) 0.3631(2) 0.32797(7) 0.0521(7) Uani 1 1 d . . . . .
C12 C -0.6569(3) 0.3122(3) 0.32495(9) 0.0658(10) Uani 1 1 d . . . . .
H12A H -0.685942 0.240441 0.328453 0.099 Uiso 1 1 calc R U . . .
H12B H -0.674123 0.323138 0.304909 0.099 Uiso 1 1 calc R U . . .
H12C H -0.683416 0.339988 0.339537 0.099 Uiso 1 1 calc R U . . .
C13 C -0.2862(2) 0.4369(2) 0.36332(6) 0.0428(6) Uani 1 1 d . . . . .
C14 C -0.1905(2) 0.5094(2) 0.35477(6) 0.0508(7) Uani 1 1 d . . . . .
H14 H -0.180855 0.546818 0.337136 0.061 Uiso 1 1 calc R U . . .
C15 C -0.1107(2) 0.5265(2) 0.37182(6) 0.0523(8) Uani 1 1 d . . . . .
H15 H -0.046249 0.577477 0.365818 0.063 Uiso 1 1 calc R U . . .
C16 C -0.2099(2) 0.4042(2) 0.40520(6) 0.0494(7) Uani 1 1 d . . . . .
H16 H -0.216949 0.366753 0.422635 0.059 Uiso 1 1 calc R U . . .
C17 C -0.2939(2) 0.3845(2) 0.38938(6) 0.0460(7) Uani 1 1 d . . . . .
H17 H -0.357737 0.334681 0.396226 0.055 Uiso 1 1 calc R U . . .
C18 C -0.1176(2) 0.2144(2) 0.45409(9) 0.0594(9) Uani 1 1 d . . . . .
C19 C -0.1554(3) 0.1215(3) 0.44154(10) 0.0708(10) Uani 1 1 d . . . . .
H19 H -0.151578 0.114637 0.420705 0.085 Uiso 1 1 calc R U . . .
C20 C -0.1994(3) 0.0375(3) 0.45973(10) 0.0733(11) Uani 1 1 d . . . . .
H20 H -0.226962 -0.026818 0.450998 0.088 Uiso 1 1 calc R U . . .
C21 C -0.2040(3) 0.0454(2) 0.49032(9) 0.0612(9) Uani 1 1 d . . . . .
C22 C -0.1669(3) 0.1391(2) 0.50204(10) 0.0792(12) Uani 1 1 d . . . . .
H22 H -0.170445 0.146611 0.522858 0.095 Uiso 1 1 calc R U . . .
C23 C -0.1246(3) 0.2228(2) 0.48412(9) 0.0741(11) Uani 1 1 d . . . . .
H23 H -0.100016 0.286973 0.492732 0.089 Uiso 1 1 calc R U . . .
C24 C -0.0740(2) 0.3061(2) 0.43498(9) 0.0607(9) Uani 1 1 d . . . . .
O3 O -0.0874(11) 0.7208(9) 0.3140(2) 0.098(3) Uani 0.63(2) 1 d G U P A 1
H3A H -0.056037 0.776391 0.323977 0.147 Uiso 0.63(2) 1 d G U P A 1
H3B H -0.069755 0.738130 0.295704 0.147 Uiso 0.63(2) 1 d G U P A 1
O3A O -0.1463(15) 0.6767(12) 0.3016(3) 0.079(5) Uani 0.37(2) 1 d G U P A 2
H3AA H -0.115899 0.655153 0.290133 0.119 Uiso 0.37(2) 1 d G U P A 2
H3AB H -0.147414 0.726722 0.293203 0.119 Uiso 0.37(2) 1 d G U P A 2

loop_
_atom_site_aniso_label
_atom_site_aniso_U_11
_atom_site_aniso_U_22
_atom_site_aniso_U_33
_atom_site_aniso_U_23
_atom_site_aniso_U_13
_atom_site_aniso_U_12
Zn1 0.0495(3) 0.0292(2) 0.0403(2) 0.000 0.000 0.00922(19)
S1 0.0507(4) 0.0475(4) 0.0480(4) 0.0035(3) 0.0070(4) 0.0222(4)
O1 0.0610(14) 0.0340(10) 0.0675(13) 0.0096(9) 0.0045(11) 0.0147(10)
O2 0.0879(18) 0.0401(12) 0.0904(19) 0.0151(12) 0.0363(15) 0.0219(13)
N1 0.0513(14) 0.0396(13) 0.0357(11) 0.0002(9) 0.0016(10) 0.0126(11)
C1 0.0390(15) 0.0513(16) 0.0487(14) -0.0002(12) -0.0006(12) 0.0204(13)
C2 0.0409(15) 0.0558(17) 0.0491(15) -0.0057(13) -0.0082(12) 0.0262(13)
C3 0.0471(17) 0.0596(18) 0.0437(14) 0.0018(13) -0.0063(12) 0.0293(15)
C4 0.080(2) 0.066(2) 0.0446(15) -0.0079(15) -0.0205(18) 0.042(2)
C5 0.078(2) 0.081(3) 0.0491(18) -0.0064(17) -0.0034(17) 0.050(2)
C6 0.068(2) 0.082(3) 0.0553(19) 0.0010(18) 0.0123(17) 0.039(2)
C7 0.0498(17) 0.061(2) 0.0566(17) -0.0016(15) 0.0087(14) 0.0215(16)
C8 0.0533(18) 0.0476(16) 0.0438(14) -0.0034(12) 0.0016(12) 0.0287(14)
C9 0.0423(15) 0.0450(15) 0.0398(14) -0.0046(11) 0.0034(11) 0.0241(12)
C10 0.0502(17) 0.0406(15) 0.0411(14) -0.0043(11) 0.0046(12) 0.0204(14)
C11 0.0542(17) 0.0459(16) 0.0554(17) 0.0013(13) 0.0040(14) 0.0243(14)
C12 0.0445(17) 0.060(2) 0.089(3) 0.0108(18) 0.0069(17) 0.0228(16)
C13 0.0492(16) 0.0369(13) 0.0356(12) -0.0039(10) 0.0021(12) 0.0164(13)
C14 0.0572(18) 0.0466(16) 0.0350(12) 0.0050(13) 0.0017(12) 0.0158(14)
C15 0.0429(16) 0.0478(18) 0.0447(15) 0.0062(12) 0.0021(12) 0.0066(13)
C16 0.0571(18) 0.0423(15) 0.0360(13) 0.0046(12) 0.0019(12) 0.0151(14)
C17 0.0480(16) 0.0395(14) 0.0387(14) 0.0042(11) 0.0056(12) 0.0131(13)
C18 0.0517(18) 0.0353(15) 0.088(2) 0.0098(15) 0.0134(16) 0.0197(14)
C19 0.072(2) 0.0434(18) 0.094(3) 0.0085(18) 0.016(2) 0.0264(18)
C20 0.071(2) 0.0342(16) 0.101(3) 0.0008(18) 0.001(2) 0.0158(16)
C21 0.0544(19) 0.0332(15) 0.094(3) 0.0086(16) 0.0073(17) 0.0202(14)
C22 0.101(3) 0.0439(17) 0.087(3) 0.0134(18) 0.011(2) 0.031(2)
C23 0.096(3) 0.0358(16) 0.082(2) 0.0104(15) 0.008(2) 0.0260(18)
C24 0.0513(18) 0.0367(16) 0.085(2) 0.0090(16) 0.0140(16) 0.0151(14)
O3 0.131(8) 0.102(5) 0.061(4) 0.005(4) 0.028(5) 0.058(6)
O3A 0.115(11) 0.082(8) 0.058(6) 0.015(6) 0.032(7) 0.063(8)

loop_
_atom_type_symbol
_atom_type_description
_atom_type_scat_dispersion_real
_atom_type_scat_dispersion_imag
_atom_type_scat_source
C C 0.0033 0.0016 'International Tables Vol C Tables 4.2.6.8 and 6.1.1.4'
H H 0.0000 0.0000 'International Tables Vol C Tables 4.2.6.8 and 6.1.1.4'
N N 0.0061 0.0033 'International Tables Vol C Tables 4.2.6.8 and 6.1.1.4'
O O 0.0106 0.0060 'International Tables Vol C Tables 4.2.6.8 and 6.1.1.4'
S S 0.1246 0.1234 'International Tables Vol C Tables 4.2.6.8 and 6.1.1.4'
Zn Zn 0.2839 1.4301 'International Tables Vol C Tables 4.2.6.8 and 6.1.1.4'

loop_
_geom_angle_atom_site_label_1
_geom_angle_atom_site_label_2
_geom_angle_atom_site_label_3
_geom_angle
_geom_angle_site_symmetry_1
_geom_angle_site_symmetry_3
_geom_angle_publ_flag
O1 Zn1 O1 103.00(13) 4_565 . ?
O1 Zn1 N1 105.46(10) . . ?
O1 Zn1 N1 105.46(10) 4_565 4_565 ?
O1 Zn1 N1 115.21(10) 4_565 . ?
O1 Zn1 N1 115.21(10) . 4_565 ?
N1 Zn1 N1 112.41(13) . 4_565 ?
C11 S1 C10 92.60(15) . . ?
C24 O1 Zn1 112.8(2) . . ?
C15 N1 Zn1 123.2(2) . . ?
C16 N1 Zn1 119.04(19) . . ?
C16 N1 C15 117.7(3) . . ?
C1 C1 C2 124.66(16) 4_465 . ?
C1 C1 C8 120.01(15) 4_465 . ?
C8 C1 C2 115.2(2) . . ?
C3 C2 C1 119.3(3) . . ?
C7 C2 C1 121.4(3) . . ?
C7 C2 C3 119.2(3) . . ?
C2 C3 H3 119.8 . . ?
C4 C3 C2 120.4(3) . . ?
C4 C3 H3 119.8 . . ?
C3 C4 H4 120.0 . . ?
C3 C4 C5 120.0(3) . . ?
C5 C4 H4 120.0 . . ?
C4 C5 H5 119.8 . . ?
C6 C5 C4 120.3(3) . . ?
C6 C5 H5 119.8 . . ?
C5 C6 H6 120.2 . . ?
C5 C6 C7 119.7(4) . . ?
C7 C6 H6 120.2 . . ?
C2 C7 C6 120.5(3) . . ?
C2 C7 H7 119.8 . . ?
C6 C7 H7 119.8 . . ?
C9 C8 C1 121.0(3) . . ?
C11 C8 C1 126.4(3) . . ?
C11 C8 C9 112.5(3) . . ?
C8 C9 H9 123.0 . . ?
C10 C9 C8 113.9(3) . . ?
C10 C9 H9 123.0 . . ?
C9 C10 S1 109.8(2) . . ?
C9 C10 C13 127.3(3) . . ?
C13 C10 S1 122.9(2) . . ?
C8 C11 S1 111.1(2) . . ?
C8 C11 C12 129.3(3) . . ?
C12 C11 S1 119.5(2) . . ?
C11 C12 H12A 109.5 . . ?
C11 C12 H12B 109.5 . . ?
C11 C12 H12C 109.5 . . ?
H12A C12 H12B 109.5 . . ?
H12A C12 H12C 109.5 . . ?
H12B C12 H12C 109.5 . . ?
C14 C13 C10 121.7(3) . . ?
C14 C13 C17 116.6(3) . . ?
C17 C13 C10 121.6(3) . . ?
C13 C14 H14 120.2 . . ?
C15 C14 C13 119.7(3) . . ?
C15 C14 H14 120.2 . . ?
N1 C15 C14 123.5(3) . . ?
N1 C15 H15 118.3 . . ?
C14 C15 H15 118.3 . . ?
N1 C16 H16 119.1 . . ?
N1 C16 C17 121.8(3) . . ?
C17 C16 H16 119.1 . . ?
C13 C17 H17 119.7 . . ?
C16 C17 C13 120.6(3) . . ?
C16 C17 H17 119.7 . . ?
C19 C18 C24 120.5(3) . . ?
C23 C18 C19 119.7(3) . . ?
C23 C18 C24 119.8(3) . . ?
C18 C19 H19 120.4 . . ?
C18 C19 C20 119.2(4) . . ?
C20 C19 H19 120.4 . . ?
C19 C20 H20 119.2 . . ?
C21 C20 C19 121.7(3) . . ?
C21 C20 H20 119.2 . . ?
C20 C21 C21 121.1(4) . 7_556 ?
C22 C21 C20 117.6(3) . . ?
C22 C21 C21 121.3(4) . 7_556 ?
C21 C22 H22 119.4 . . ?
C21 C22 C23 121.1(4) . . ?
C23 C22 H22 119.4 . . ?
C18 C23 C22 120.7(3) . . ?
C18 C23 H23 119.6 . . ?
C22 C23 H23 119.6 . . ?
O1 C24 C18 115.9(3) . . ?
O2 C24 O1 123.6(3) . . ?
O2 C24 C18 120.4(3) . . ?
H3A O3 H3B 104.5 . . ?
H3AA O3A H3AB 109.6 . . ?

loop_
_geom_bond_atom_site_label_1
_geom_bond_atom_site_label_2
_geom_bond_distance
_geom_bond_site_symmetry_2
_geom_bond_publ_flag
Zn1 O1 1.9364(19) 4_565 ?
Zn1 O1 1.9364(19) . ?
Zn1 N1 2.011(3) . ?
Zn1 N1 2.011(3) 4_565 ?
S1 C10 1.728(3) . ?
S1 C11 1.719(3) . ?
O1 C24 1.262(4) . ?
O2 C24 1.259(4) . ?
N1 C15 1.345(4) . ?
N1 C16 1.342(4) . ?
C1 C1 1.345(6) 4_465 ?
C1 C2 1.496(4) . ?
C1 C8 1.490(4) . ?
C2 C3 1.378(4) . ?
C2 C7 1.378(4) . ?
C3 H3 0.9500 . ?
C3 C4 1.373(4) . ?
C4 H4 0.9500 . ?
C4 C5 1.391(5) . ?
C5 H5 0.9500 . ?
C5 C6 1.349(5) . ?
C6 H6 0.9500 . ?
C6 C7 1.399(5) . ?
C7 H7 0.9500 . ?
C8 C9 1.413(4) . ?
C8 C11 1.365(4) . ?
C9 H9 0.9500 . ?
C9 C10 1.370(4) . ?
C10 C13 1.445(4) . ?
C11 C12 1.506(5) . ?
C12 H12A 0.9800 . ?
C12 H12B 0.9800 . ?
C12 H12C 0.9800 . ?
C13 C14 1.391(4) . ?
C13 C17 1.398(4) . ?
C14 H14 0.9500 . ?
C14 C15 1.362(4) . ?
C15 H15 0.9500 . ?
C16 H16 0.9500 . ?
C16 C17 1.375(4) . ?
C17 H17 0.9500 . ?
C18 C19 1.373(5) . ?
C18 C23 1.369(5) . ?
C18 C24 1.501(4) . ?
C19 H19 0.9500 . ?
C19 C20 1.392(5) . ?
C20 H20 0.9500 . ?
C20 C21 1.389(5) . ?
C21 C21 1.497(6) 7_556 ?
C21 C22 1.370(5) . ?
C22 H22 0.9500 . ?
C22 C23 1.382(5) . ?
C23 H23 0.9500 . ?
O3 H3A 0.8706 . ?
O3 H3B 0.8693 . ?
O3A H3AA 0.8701 . ?
O3A H3AB 0.8699 . ?

loop_
_geom_hbond_atom_site_label_D
_geom_hbond_atom_site_label_H
_geom_hbond_atom_site_label_A
_geom_hbond_distance_DH
_geom_hbond_distance_HA
_geom_hbond_distance_DA
_geom_hbond_angle_DHA
_geom_hbond_site_symmetry_A
_geom_hbond_publ_flag
O3A H3AA O2 0.87 1.70 2.534(10) 160.8 12_565 yes

loop_
_geom_torsion_atom_site_label_1
_geom_torsion_atom_site_label_2
_geom_torsion_atom_site_label_3
_geom_torsion_atom_site_label_4
_geom_torsion
_geom_torsion_site_symmetry_1
_geom_torsion_site_symmetry_2
_geom_torsion_site_symmetry_3
_geom_torsion_site_symmetry_4
_geom_torsion_publ_flag
Zn1 O1 C24 O2 1.6(5) . . . . ?
Zn1 O1 C24 C18 -177.0(2) . . . . ?
Zn1 N1 C15 C14 179.4(2) . . . . ?
Zn1 N1 C16 C17 179.2(2) . . . . ?
S1 C10 C13 C14 -169.6(2) . . . . ?
S1 C10 C13 C17 9.3(4) . . . . ?
N1 C16 C17 C13 1.2(5) . . . . ?
C1 C1 C2 C3 -129.2(4) 4_465 . . . ?
C1 C1 C2 C7 55.9(5) 4_465 . . . ?
C1 C1 C8 C9 -101.9(4) 4_465 . . . ?
C1 C1 C8 C11 75.3(5) 4_465 . . . ?
C1 C2 C3 C4 -176.0(3) . . . . ?
C1 C2 C7 C6 175.4(3) . . . . ?
C1 C8 C9 C10 176.4(3) . . . . ?
C1 C8 C11 S1 -176.5(2) . . . . ?
C1 C8 C11 C12 4.8(5) . . . . ?
C2 C1 C8 C9 74.6(3) . . . . ?
C2 C1 C8 C11 -108.2(3) . . . . ?
C2 C3 C4 C5 1.7(5) . . . . ?
C3 C2 C7 C6 0.4(5) . . . . ?
C3 C4 C5 C6 -2.0(5) . . . . ?
C4 C5 C6 C7 1.5(6) . . . . ?
C5 C6 C7 C2 -0.7(5) . . . . ?
C7 C2 C3 C4 -0.9(4) . . . . ?
C8 C1 C2 C3 54.5(4) . . . . ?
C8 C1 C2 C7 -120.4(3) . . . . ?
C8 C9 C10 S1 0.9(3) . . . . ?
C8 C9 C10 C13 -178.2(3) . . . . ?
C9 C8 C11 S1 0.9(3) . . . . ?
C9 C8 C11 C12 -177.8(3) . . . . ?
C9 C10 C13 C14 9.4(5) . . . . ?
C9 C10 C13 C17 -171.7(3) . . . . ?
C10 S1 C11 C8 -0.3(2) . . . . ?
C10 S1 C11 C12 178.5(3) . . . . ?
C10 C13 C14 C15 178.3(3) . . . . ?
C10 C13 C17 C16 -179.6(3) . . . . ?
C11 S1 C10 C9 -0.3(2) . . . . ?
C11 S1 C10 C13 178.8(3) . . . . ?
C11 C8 C9 C10 -1.2(4) . . . . ?
C13 C14 C15 N1 1.5(5) . . . . ?
C14 C13 C17 C16 -0.6(4) . . . . ?
C15 N1 C16 C17 -0.4(4) . . . . ?
C16 N1 C15 C14 -1.0(5) . . . . ?
C17 C13 C14 C15 -0.6(4) . . . . ?
C18 C19 C20 C21 -1.5(6) . . . . ?
C19 C18 C23 C22 1.7(6) . . . . ?
C19 C18 C24 O1 174.4(3) . . . . ?
C19 C18 C24 O2 -4.2(5) . . . . ?
C19 C20 C21 C21 -178.6(3) . . . 7_556 ?
C19 C20 C21 C22 2.5(6) . . . . ?
C20 C21 C22 C23 -1.4(6) . . . . ?
C21 C21 C22 C23 179.6(3) 7_556 . . . ?
C21 C22 C23 C18 -0.7(7) . . . . ?
C23 C18 C19 C20 -0.6(6) . . . . ?
C23 C18 C24 O1 -2.1(5) . . . . ?
C23 C18 C24 O2 179.3(4) . . . . ?
C24 C18 C19 C20 -177.1(4) . . . . ?
C24 C18 C23 C22 178.2(4) . . . . ?

loop_
_platon_squeeze_void_nr
_platon_squeeze_void_average_x
_platon_squeeze_void_average_y
_platon_squeeze_void_average_z
_platon_squeeze_void_volume
_platon_squeeze_void_count_electrons
_platon_squeeze_void_content
1 -0.007 -0.006 -0.003 3630 872 '96 H2O'
2 0.000 0.500 0.833 45 1 ' '
3 0.500 0.500 0.167 47 2 ' '
4 0.500 1.000 0.500 45 0 ' '

loop_
_twin_individual_id
_twin_individual_mass_fraction_refined
1 0.731(16)
2 0.269(16)
